data_7241394
loop_
_publ_author_name
'Bhattacharya, Suman'

_publ_section_title
;
 Thermal expansion and dimensionality of the hydrogen bond network: a case
 study on dimorphic Oxalic acid
;
_journal_name_full CrystEngComm
_journal_paper_doi 10.1039/D0CE01080D
_journal_year 2020
_chemical_formula_moiety 'C2 H2 O4'
_chemical_formula_sum 'C2 H2 O4'
_chemical_formula_weight 90.04
_chemical_name_systematic 'Oxalic acid alpha polymorph'
_space_group_crystal_system orthorhombic
_space_group_IT_number 61
_space_group_name_Hall '-P 2ac 2ab'
_space_group_name_H-M_alt 'P b c a'
_atom_sites_solution_hydrogens difmap
_atom_sites_solution_primary direct
_audit_creation_date 2014-02-10
_audit_creation_method
;
Olex2 1.2
(compiled 2013.11.15 svn.r2834 for OlexSys, GUI svn.r4715)
;
_audit_update_record
;
2020-07-19 deposited with the CCDC.	2020-10-13 downloaded from the CCDC.
;
_cell_angle_alpha 90
_cell_angle_beta 90
_cell_angle_gamma 90
_cell_formula_units_Z 4
_cell_length_a 6.5045(6)
_cell_length_b 6.0640(6)
_cell_length_c 7.8072(9)
_cell_measurement_reflns_used 501
_cell_measurement_temperature 192(2)
_cell_measurement_theta_max 28.9059
_cell_measurement_theta_min 4.0688
_cell_volume 307.94(5)
_computing_cell_refinement
;
CrysAlisPro, Agilent Technologies,
Version 1.171.36.20 (release 27-06-2012 CrysAlis171 .NET)
(compiled Jul 11 2012,15:38:31)
;
_computing_data_collection
;
CrysAlisPro, Agilent Technologies,
Version 1.171.36.20 (release 27-06-2012 CrysAlis171 .NET)
(compiled Jul 11 2012,15:38:31)
;
_computing_data_reduction
;
CrysAlisPro, Agilent Technologies,
Version 1.171.36.20 (release 27-06-2012 CrysAlis171 .NET)
(compiled Jul 11 2012,15:38:31)
;
_computing_molecular_graphics 'Olex2 (Dolomanov et al., 2009)'
_computing_publication_material 'Olex2 (Dolomanov et al., 2009)'
_computing_structure_refinement 'ShelXL (Sheldrick, 2008)'
_computing_structure_solution 'ShelXS-2013 (Sheldrick, 2008)'
_diffrn_ambient_temperature 192(2)
_diffrn_detector_area_resol_mean 15.9821
_diffrn_measured_fraction_theta_full 0.977
_diffrn_measured_fraction_theta_max 0.857
_diffrn_measurement_device_type 'Xcalibur, Eos'
_diffrn_measurement_method '\w scans'
_diffrn_orient_matrix_UB_11 0.0185042000
_diffrn_orient_matrix_UB_12 -0.0692103000
_diffrn_orient_matrix_UB_13 0.0715687000
_diffrn_orient_matrix_UB_21 0.0676790000
_diffrn_orient_matrix_UB_22 0.0802025000
_diffrn_orient_matrix_UB_23 0.0345046000
_diffrn_orient_matrix_UB_31 -0.0834159000
_diffrn_orient_matrix_UB_32 0.0496664000
_diffrn_orient_matrix_UB_33 0.0439832000
_diffrn_radiation_monochromator graphite
_diffrn_radiation_type MoK\a
_diffrn_radiation_wavelength 0.71073
_diffrn_reflns_av_R_equivalents 0.0064
_diffrn_reflns_av_unetI/netI 0.0087
_diffrn_reflns_Laue_measured_fraction_full 0.977
_diffrn_reflns_Laue_measured_fraction_max 0.857
_diffrn_reflns_limit_h_max 8
_diffrn_reflns_limit_h_min -4
_diffrn_reflns_limit_k_max 7
_diffrn_reflns_limit_k_min -7
_diffrn_reflns_limit_l_max 10
_diffrn_reflns_limit_l_min -10
_diffrn_reflns_number 814
_diffrn_reflns_point_group_measured_fraction_full 0.977
_diffrn_reflns_point_group_measured_fraction_max 0.857
_diffrn_reflns_theta_full 25.000
_diffrn_reflns_theta_max 28.976
_diffrn_reflns_theta_min 6.095
_diffrn_source 'Enhance (Mo) X-ray Source'
_exptl_absorpt_coefficient_mu 0.200
_exptl_absorpt_correction_T_max 1.00000
_exptl_absorpt_correction_T_min 0.82798
_exptl_absorpt_correction_type multi-scan
_exptl_absorpt_process_details
;
CrysAlisPro, Agilent Technologies,
Version 1.171.36.20 (release 27-06-2012 CrysAlis171 .NET)
(compiled Jul 11 2012,15:38:31)
Empirical absorption correction using spherical harmonics,
 implemented in SCALE3 ABSPACK scaling algorithm.
;
_exptl_crystal_colour colourless
_exptl_crystal_colour_primary colourless
_exptl_crystal_density_diffrn 1.942
_exptl_crystal_description block
_exptl_crystal_F_000 184
_exptl_crystal_size_max 0.44
_exptl_crystal_size_mid 0.4
_exptl_crystal_size_min 0.38
_refine_diff_density_max 0.450
_refine_diff_density_min -0.181
_refine_diff_density_rms 0.053
_refine_ls_extinction_method none
_refine_ls_goodness_of_fit_ref 1.173
_refine_ls_hydrogen_treatment refall
_refine_ls_matrix_type full
_refine_ls_number_parameters 32
_refine_ls_number_reflns 353
_refine_ls_number_restraints 0
_refine_ls_restrained_S_all 1.173
_refine_ls_R_factor_all 0.0287
_refine_ls_R_factor_gt 0.0266
_refine_ls_shift/su_max 0.000
_refine_ls_shift/su_mean 0.000
_refine_ls_structure_factor_coef Fsqd
_refine_ls_weighting_details 'w=1/[\s^2^(Fo^2^)+(0.0340P)^2^+0.1039P] where P=(Fo^2^+2Fc^2^)/3'
_refine_ls_weighting_scheme calc
_refine_ls_wR_factor_gt 0.0668
_refine_ls_wR_factor_ref 0.0684
_reflns_Friedel_coverage 0.000
_reflns_number_gt 336
_reflns_number_total 353
_reflns_threshold_expression 'I > 2\s(I)'
_cod_data_source_file d0ce01080d2.cif
_cod_data_source_block alpha_C2_192
_cod_database_code 7241394
_shelxl_version_number 2013-4
_shelx_space_group_comment
;
The symmetry employed for this shelxl refinement is uniquely defined
by the following loop, which should always be used as a source of
symmetry information in preference to the above space-group names.
They are only intended as comments.
;
_shelx_estimated_absorpt_t_max 0.928
_shelx_estimated_absorpt_t_min 0.917

loop_
_space_group_symop_operation_xyz
'x, y, z'
'-x+1/2, -y, z+1/2'
'x+1/2, -y+1/2, -z'
'-x, y+1/2, -z+1/2'
'-x, -y, -z'
'x-1/2, y, -z-1/2'
'-x-1/2, y-1/2, z'
'x, -y-1/2, z-1/2'

loop_
_atom_site_label
_atom_site_type_symbol
_atom_site_fract_x
_atom_site_fract_y
_atom_site_fract_z
_atom_site_U_iso_or_equiv
_atom_site_adp_type
_atom_site_occupancy
_atom_site_site_symmetry_order
_atom_site_calc_flag
_atom_site_refinement_flags_posn
_atom_site_refinement_flags_adp
_atom_site_refinement_flags_occupancy
_atom_site_disorder_assembly
_atom_site_disorder_group
O2 O 0.47072(12) 0.04267(12) 0.78208(9) 0.0165(3) Uani 1 1 d . . . . .
C1 C 0.44245(14) 0.08441(15) 0.94439(12) 0.0115(3) Uani 1 1 d . . . . .
O1 O 0.34205(11) 0.23291(12) 1.00511(9) 0.0156(3) Uani 1 1 d . . . . .
H2 H 0.412(3) 0.145(3) 0.717(2) 0.042(5) Uiso 1 1 d . . . . .

loop_
_atom_site_aniso_label
_atom_site_aniso_U_11
_atom_site_aniso_U_22
_atom_site_aniso_U_33
_atom_site_aniso_U_23
_atom_site_aniso_U_13
_atom_site_aniso_U_12
O2 0.0232(4) 0.0156(4) 0.0107(4) 0.0011(3) -0.0006(3) 0.0038(3)
C1 0.0112(4) 0.0103(4) 0.0129(5) 0.0007(3) -0.0007(3) -0.0020(3)
O1 0.0173(4) 0.0137(4) 0.0157(4) -0.0012(2) -0.0010(3) 0.0040(3)

loop_
_atom_type_symbol
_atom_type_description
_atom_type_scat_dispersion_real
_atom_type_scat_dispersion_imag
_atom_type_scat_source
C C 0.0033 0.0016 'International Tables Vol C Tables 4.2.6.8 and 6.1.1.4'
H H 0.0000 0.0000 'International Tables Vol C Tables 4.2.6.8 and 6.1.1.4'
O O 0.0106 0.0060 'International Tables Vol C Tables 4.2.6.8 and 6.1.1.4'

loop_
_geom_angle_atom_site_label_1
_geom_angle_atom_site_label_2
_geom_angle_atom_site_label_3
_geom_angle
_geom_angle_site_symmetry_1
_geom_angle_site_symmetry_3
_geom_angle_publ_flag
C1 O2 H2 111.2(11) . . ?
O2 C1 C1 110.53(10) . 5_657 ?
O1 C1 O2 126.95(9) . . ?
O1 C1 C1 122.52(11) . 5_657 ?

loop_
_geom_bond_atom_site_label_1
_geom_bond_atom_site_label_2
_geom_bond_distance
_geom_bond_site_symmetry_2
_geom_bond_publ_flag
O2 C1 1.3053(12) . ?
O2 H2 0.887(18) . ?
C1 C1 1.5370(18) 5_657 ?
C1 O1 1.2092(12) . ?
